data_7052847
loop_
_publ_author_name
'Famengo, Alessia'
'Pinero, Dalice'
'Jeannin, Olivier'
'Guizouarn, Thierry'
'Piekara-Sady, Lidia'
'Fourmigu\'e, Marc'

_publ_section_title
;
 Dithiolene complexes as metallo-ligands: a crown-ether approach
;
_journal_issue 3
_journal_name_full 'New Journal of Chemistry'
_journal_page_first 638
_journal_paper_doi 10.1039/c1nj20870e
_journal_volume 36
_journal_year 2012
_chemical_formula_moiety 'C24 H40 Ni O8 S8'
_chemical_formula_sum 'C24 H40 Ni O8 S8'
_chemical_formula_weight 771.75
_chemical_name_systematic
;
?
;
_space_group_IT_number 2
_symmetry_cell_setting triclinic
_symmetry_space_group_name_Hall '-P 1'
_symmetry_space_group_name_H-M 'P -1'
_atom_sites_solution_hydrogens geom
_atom_sites_solution_primary direct
_atom_sites_solution_secondary difmap
_audit_creation_method SHELXL-97
_cell_angle_alpha 67.4590(10)
_cell_angle_beta 74.151(2)
_cell_angle_gamma 84.463(2)
_cell_formula_units_Z 1
_cell_length_a 9.1918(4)
_cell_length_b 9.5486(4)
_cell_length_c 10.6697(4)
_cell_measurement_reflns_used 6645
_cell_measurement_temperature 150(2)
_cell_measurement_theta_max 27.44
_cell_measurement_theta_min 2.30
_cell_volume 832.01(6)
_computing_cell_refinement 'Bruker SMART (Bruker, 2002)'
_computing_data_collection 'Bruker SAINT (Bruker, 2002)'
_computing_data_reduction 'Bruker SAINT (Bruker, 2002)'
_computing_molecular_graphics 'Ortep-3 for Windows (Farrugia, 1997)'
_computing_publication_material 'WinGX publication routines (Farrugia, 1999)'
_computing_structure_refinement 'SHELXL-97 (Sheldrick, 1997)'
_computing_structure_solution 'SIR97 (Altomare et al., 1999)'
_diffrn_ambient_temperature 150(2)
_diffrn_detector 'CCD plate'
_diffrn_measured_fraction_theta_full 0.993
_diffrn_measured_fraction_theta_max 0.993
_diffrn_measurement_device_type 'APEXII, Bruker-AXS'
_diffrn_measurement_method 'CCD rotation images, thin slices'
_diffrn_radiation_monochromator graphite
_diffrn_radiation_source 'fine-focus sealed tube'
_diffrn_radiation_type MoK\a
_diffrn_radiation_wavelength 0.71073
_diffrn_reflns_av_R_equivalents 0.0317
_diffrn_reflns_av_sigmaI/netI 0.0310
_diffrn_reflns_limit_h_max 11
_diffrn_reflns_limit_h_min -11
_diffrn_reflns_limit_k_max 12
_diffrn_reflns_limit_k_min -12
_diffrn_reflns_limit_l_max 11
_diffrn_reflns_limit_l_min -13
_diffrn_reflns_number 10148
_diffrn_reflns_theta_full 27.44
_diffrn_reflns_theta_max 27.44
_diffrn_reflns_theta_min 2.14
_exptl_absorpt_coefficient_mu 1.128
_exptl_absorpt_correction_T_max 0.935
_exptl_absorpt_correction_T_min 0.850
_exptl_absorpt_correction_type multi-scan
_exptl_absorpt_process_details
;
[Sheldrick, G.M. (2002). SADABS Bruker AXS Inc., Madison, Wisconsin, USA]
;
_exptl_crystal_colour black
_exptl_crystal_density_diffrn 1.540
_exptl_crystal_density_method 'not measured'
_exptl_crystal_description prism
_exptl_crystal_F_000 404
_exptl_crystal_size_max 0.21
_exptl_crystal_size_mid 0.12
_exptl_crystal_size_min 0.06
_refine_diff_density_max 0.365
_refine_diff_density_min -0.384
_refine_diff_density_rms 0.110
_refine_ls_extinction_method none
_refine_ls_goodness_of_fit_ref 1.206
_refine_ls_hydrogen_treatment constr
_refine_ls_matrix_type full
_refine_ls_number_parameters 187
_refine_ls_number_reflns 3777
_refine_ls_number_restraints 0
_refine_ls_restrained_S_all 1.206
_refine_ls_R_factor_all 0.0263
_refine_ls_R_factor_gt 0.0233
_refine_ls_shift/su_max 0.001
_refine_ls_shift/su_mean 0.000
_refine_ls_structure_factor_coef Fsqd
_refine_ls_weighting_details 'calc w=1/[\s^2^(Fo^2^)+(0.0407P)^2^+0.1129P] where P=(Fo^2^+2Fc^2^)/3'
_refine_ls_weighting_scheme calc
_refine_ls_wR_factor_gt 0.0685
_refine_ls_wR_factor_ref 0.0809
_reflns_number_gt 3498
_reflns_number_total 3777
_reflns_threshold_expression >2sigma(I)
_cod_data_source_file c1nj20870e.txt
_cod_data_source_block import3
_cod_original_sg_symbol_Hall -P1
_cod_original_sg_symbol_H-M P-1
_cod_database_code 7052847

loop_
_symmetry_equiv_pos_as_xyz
'x, y, z'
'-x, -y, -z'

loop_
_atom_site_label
_atom_site_type_symbol
_atom_site_fract_x
_atom_site_fract_y
_atom_site_fract_z
_atom_site_U_iso_or_equiv
_atom_site_adp_type
_atom_site_occupancy
_atom_site_symmetry_multiplicity
_atom_site_calc_flag
_atom_site_refinement_flags
Ni Ni 1.0000 0.0000 1.0000 0.01349(9) Uani 1 2 d S
S1 S 1.17741(4) 0.03250(4) 1.08034(4) 0.01672(10) Uani 1 1 d .
S2 S 1.07717(4) -0.22157(4) 1.01078(4) 0.01644(10) Uani 1 1 d .
S3 S 1.43548(4) -0.16531(5) 1.17611(4) 0.01903(11) Uani 1 1 d .
S4 S 1.34466(4) -0.41019(4) 1.09677(4) 0.01868(11) Uani 1 1 d .
O1 O 1.39488(13) -0.13100(12) 1.46127(11) 0.0197(2) Uani 1 1 d .
O2 O 1.28106(13) -0.41272(13) 1.72339(12) 0.0234(3) Uani 1 1 d .
O3 O 1.18330(13) -0.60502(13) 1.58317(12) 0.0239(3) Uani 1 1 d .
O4 O 1.16122(13) -0.67208(13) 1.34473(11) 0.0235(3) Uani 1 1 d .
C1 C 1.27536(16) -0.13347(17) 1.11060(15) 0.0143(3) Uani 1 1 d .
C2 C 1.23180(16) -0.24856(17) 1.07729(15) 0.0141(3) Uani 1 1 d .
C3 C 1.44929(18) 0.00171(18) 1.21406(16) 0.0188(3) Uani 1 1 d .
H3A H 1.5535 0.0148 1.2117 0.023 Uiso 1 1 calc R
H3B H 1.4222 0.0899 1.1411 0.023 Uiso 1 1 calc R
C4 C 1.34893(18) -0.00575(18) 1.35519(16) 0.0192(3) Uani 1 1 d .
H4A H 1.3585 0.0874 1.3689 0.023 Uiso 1 1 calc R
H4B H 1.2440 -0.0183 1.3594 0.023 Uiso 1 1 calc R
C5 C 1.31667(18) -0.13759(18) 1.59869(16) 0.0205(3) Uani 1 1 d .
H5A H 1.2085 -0.1344 1.6082 0.025 Uiso 1 1 calc R
H5B H 1.3445 -0.0503 1.6128 0.025 Uiso 1 1 calc R
C6 C 1.35501(19) -0.28063(19) 1.70808(17) 0.0226(3) Uani 1 1 d .
H6A H 1.4635 -0.2954 1.6836 0.027 Uiso 1 1 calc R
H6B H 1.3279 -0.2683 1.7977 0.027 Uiso 1 1 calc R
C7 C 1.36729(18) -0.48493(18) 1.63191(17) 0.0208(3) Uani 1 1 d .
H7A H 1.4686 -0.5043 1.6454 0.025 Uiso 1 1 calc R
H7B H 1.3755 -0.4182 1.5351 0.025 Uiso 1 1 calc R
C8 C 1.29383(18) -0.63188(18) 1.66070(17) 0.0210(3) Uani 1 1 d .
H8A H 1.3700 -0.7002 1.6342 0.025 Uiso 1 1 calc R
H8B H 1.2462 -0.6794 1.7603 0.025 Uiso 1 1 calc R
C9 C 1.1276(2) -0.74215(19) 1.59023(18) 0.0251(4) Uani 1 1 d .
H9A H 1.0573 -0.7904 1.6809 0.030 Uiso 1 1 calc R
H9B H 1.2108 -0.8110 1.5801 0.030 Uiso 1 1 calc R
C10 C 1.04918(19) -0.7099(2) 1.47548(17) 0.0246(4) Uani 1 1 d .
H10A H 0.9919 -0.7985 1.4924 0.030 Uiso 1 1 calc R
H10B H 0.9797 -0.6264 1.4734 0.030 Uiso 1 1 calc R
C11 C 1.09802(18) -0.60895(19) 1.22777(16) 0.0214(3) Uani 1 1 d .
H11A H 1.0312 -0.5264 1.2368 0.026 Uiso 1 1 calc R
H11B H 1.0397 -0.6854 1.2231 0.026 Uiso 1 1 calc R
C12 C 1.22579(18) -0.55105(18) 1.09607(16) 0.0198(3) Uani 1 1 d .
H12A H 1.1835 -0.5070 1.0155 0.024 Uiso 1 1 calc R
H12B H 1.2879 -0.6360 1.0856 0.024 Uiso 1 1 calc R

loop_
_atom_site_aniso_label
_atom_site_aniso_U_11
_atom_site_aniso_U_22
_atom_site_aniso_U_33
_atom_site_aniso_U_23
_atom_site_aniso_U_13
_atom_site_aniso_U_12
Ni 0.01246(14) 0.01412(15) 0.01474(15) -0.00443(11) -0.00679(10) 0.00183(10)
S1 0.0165(2) 0.0148(2) 0.0219(2) -0.00675(16) -0.01060(16) 0.00223(15)
S2 0.0158(2) 0.0169(2) 0.0207(2) -0.00850(16) -0.00970(15) 0.00270(15)
S3 0.0182(2) 0.0204(2) 0.0242(2) -0.00977(17) -0.01363(16) 0.00439(15)
S4 0.0160(2) 0.0163(2) 0.0255(2) -0.00816(16) -0.00892(16) 0.00413(15)
O1 0.0246(6) 0.0185(6) 0.0148(5) -0.0051(4) -0.0060(4) 0.0041(4)
O2 0.0239(6) 0.0236(6) 0.0209(6) -0.0102(5) 0.0013(5) -0.0034(5)
O3 0.0271(6) 0.0177(6) 0.0324(7) -0.0099(5) -0.0167(5) 0.0046(5)
O4 0.0216(6) 0.0259(6) 0.0185(6) -0.0038(5) -0.0063(5) 0.0043(5)
C1 0.0119(7) 0.0172(7) 0.0128(7) -0.0035(6) -0.0050(5) 0.0009(6)
C2 0.0124(7) 0.0159(7) 0.0124(7) -0.0038(6) -0.0033(5) 0.0017(5)
C3 0.0205(8) 0.0194(8) 0.0184(7) -0.0050(6) -0.0102(6) -0.0021(6)
C4 0.0210(8) 0.0167(8) 0.0210(8) -0.0058(6) -0.0093(6) 0.0013(6)
C5 0.0222(8) 0.0236(8) 0.0189(8) -0.0120(7) -0.0043(6) 0.0002(6)
C6 0.0272(9) 0.0253(9) 0.0172(8) -0.0096(7) -0.0053(6) -0.0021(7)
C7 0.0189(8) 0.0215(8) 0.0206(8) -0.0085(7) -0.0021(6) 0.0006(6)
C8 0.0210(8) 0.0187(8) 0.0211(8) -0.0039(6) -0.0077(6) 0.0025(6)
C9 0.0325(9) 0.0204(8) 0.0202(8) -0.0043(7) -0.0066(7) -0.0047(7)
C10 0.0249(9) 0.0262(9) 0.0219(8) -0.0078(7) -0.0044(7) -0.0047(7)
C11 0.0224(8) 0.0197(8) 0.0226(8) -0.0057(7) -0.0093(7) -0.0008(6)
C12 0.0250(8) 0.0163(7) 0.0213(8) -0.0086(6) -0.0089(6) 0.0011(6)

loop_
_atom_type_symbol
_atom_type_description
_atom_type_scat_dispersion_real
_atom_type_scat_dispersion_imag
_atom_type_scat_source
C C 0.0033 0.0016 'International Tables Vol C Tables 4.2.6.8 and 6.1.1.4'
H H 0.0000 0.0000 'International Tables Vol C Tables 4.2.6.8 and 6.1.1.4'
S S 0.1246 0.1234 'International Tables Vol C Tables 4.2.6.8 and 6.1.1.4'
Ni Ni 0.3393 1.1124 'International Tables Vol C Tables 4.2.6.8 and 6.1.1.4'
O O 0.0106 0.0060 'International Tables Vol C Tables 4.2.6.8 and 6.1.1.4'

loop_
_geom_angle_atom_site_label_1
_geom_angle_atom_site_label_2
_geom_angle_atom_site_label_3
_geom_angle
_geom_angle_site_symmetry_1
_geom_angle_site_symmetry_3
S1 Ni S1 180.0 2_757 .
S1 Ni S2 92.227(13) 2_757 2_757
S1 Ni S2 87.773(13) . 2_757
S1 Ni S2 87.773(14) 2_757 .
S1 Ni S2 92.227(13) . .
S2 Ni S2 180.0 2_757 .
C1 S1 Ni 104.34(5) . .
C2 S2 Ni 104.61(5) . .
C1 S3 C3 104.14(7) . .
C2 S4 C12 104.61(7) . .
C4 O1 C5 112.02(12) . .
C6 O2 C7 112.10(12) . .
C9 O3 C8 111.92(12) . .
C11 O4 C10 112.53(12) . .
C2 C1 S1 119.85(11) . .
C2 C1 S3 117.25(11) . .
S1 C1 S3 122.85(9) . .
C1 C2 S2 118.94(11) . .
C1 C2 S4 118.16(11) . .
S2 C2 S4 122.81(9) . .
C4 C3 S3 113.52(11) . .
C4 C3 H3A 108.9 . .
S3 C3 H3A 108.9 . .
C4 C3 H3B 108.9 . .
S3 C3 H3B 108.9 . .
H3A C3 H3B 107.7 . .
O1 C4 C3 108.17(12) . .
O1 C4 H4A 110.1 . .
C3 C4 H4A 110.1 . .
O1 C4 H4B 110.1 . .
C3 C4 H4B 110.1 . .
H4A C4 H4B 108.4 . .
O1 C5 C6 110.55(13) . .
O1 C5 H5A 109.5 . .
C6 C5 H5A 109.5 . .
O1 C5 H5B 109.5 . .
C6 C5 H5B 109.5 . .
H5A C5 H5B 108.1 . .
O2 C6 C5 113.97(13) . .
O2 C6 H6A 108.8 . .
C5 C6 H6A 108.8 . .
O2 C6 H6B 108.8 . .
C5 C6 H6B 108.8 . .
H6A C6 H6B 107.7 . .
O2 C7 C8 110.73(13) . .
O2 C7 H7A 109.5 . .
C8 C7 H7A 109.5 . .
O2 C7 H7B 109.5 . .
C8 C7 H7B 109.5 . .
H7A C7 H7B 108.1 . .
O3 C8 C7 110.10(13) . .
O3 C8 H8A 109.6 . .
C7 C8 H8A 109.6 . .
O3 C8 H8B 109.6 . .
C7 C8 H8B 109.6 . .
H8A C8 H8B 108.2 . .
O3 C9 C10 109.97(14) . .
O3 C9 H9A 109.7 . .
C10 C9 H9A 109.7 . .
O3 C9 H9B 109.7 . .
C10 C9 H9B 109.7 . .
H9A C9 H9B 108.2 . .
O4 C10 C9 108.40(14) . .
O4 C10 H10A 110.0 . .
C9 C10 H10A 110.0 . .
O4 C10 H10B 110.0 . .
C9 C10 H10B 110.0 . .
H10A C10 H10B 108.4 . .
O4 C11 C12 108.36(13) . .
O4 C11 H11A 110.0 . .
C12 C11 H11A 110.0 . .
O4 C11 H11B 110.0 . .
C12 C11 H11B 110.0 . .
H11A C11 H11B 108.4 . .
C11 C12 S4 113.31(11) . .
C11 C12 H12A 108.9 . .
S4 C12 H12A 108.9 . .
C11 C12 H12B 108.9 . .
S4 C12 H12B 108.9 . .
H12A C12 H12B 107.7 . .

loop_
_geom_bond_atom_site_label_1
_geom_bond_atom_site_label_2
_geom_bond_distance
_geom_bond_site_symmetry_2
Ni S1 2.1344(4) 2_757
Ni S1 2.1344(4) .
Ni S2 2.1356(4) 2_757
Ni S2 2.1356(4) .
S1 C1 1.7081(15) .
S2 C2 1.7117(15) .
S3 C1 1.7492(14) .
S3 C3 1.8127(16) .
S4 C2 1.7505(15) .
S4 C12 1.8163(16) .
O1 C4 1.4197(18) .
O1 C5 1.4258(18) .
O2 C6 1.4236(19) .
O2 C7 1.4297(19) .
O3 C9 1.419(2) .
O3 C8 1.4242(19) .
O4 C11 1.4177(18) .
O4 C10 1.4276(19) .
C1 C2 1.399(2) .
C3 C4 1.515(2) .
C3 H3A 0.9700 .
C3 H3B 0.9700 .
C4 H4A 0.9700 .
C4 H4B 0.9700 .
C5 C6 1.504(2) .
C5 H5A 0.9700 .
C5 H5B 0.9700 .
C6 H6A 0.9700 .
C6 H6B 0.9700 .
C7 C8 1.503(2) .
C7 H7A 0.9700 .
C7 H7B 0.9700 .
C8 H8A 0.9700 .
C8 H8B 0.9700 .
C9 C10 1.505(2) .
C9 H9A 0.9700 .
C9 H9B 0.9700 .
C10 H10A 0.9700 .
C10 H10B 0.9700 .
C11 C12 1.512(2) .
C11 H11A 0.9700 .
C11 H11B 0.9700 .
C12 H12A 0.9700 .
C12 H12B 0.9700 .

loop_
_geom_torsion_atom_site_label_1
_geom_torsion_atom_site_label_2
_geom_torsion_atom_site_label_3
_geom_torsion_atom_site_label_4
_geom_torsion
_geom_torsion_site_symmetry_1
S2 Ni S1 C1 178.74(5) 2_757
S2 Ni S1 C1 -1.26(5) .
S1 Ni S2 C2 -179.43(5) 2_757
S1 Ni S2 C2 0.57(5) .
Ni S1 C1 C2 1.95(13) .
Ni S1 C1 S3 179.31(8) .
C3 S3 C1 C2 -177.27(12) .
C3 S3 C1 S1 5.31(11) .
S1 C1 C2 S2 -1.69(18) .
S3 C1 C2 S2 -179.19(7) .
S1 C1 C2 S4 174.89(8) .
S3 C1 C2 S4 -2.61(17) .
Ni S2 C2 C1 0.48(13) .
Ni S2 C2 S4 -175.94(8) .
C12 S4 C2 C1 163.40(12) .
C12 S4 C2 S2 -20.16(11) .
C1 S3 C3 C4 82.92(12) .
C5 O1 C4 C3 173.97(12) .
S3 C3 C4 O1 61.40(15) .
C4 O1 C5 C6 173.64(12) .
C7 O2 C6 C5 89.58(17) .
O1 C5 C6 O2 -76.43(17) .
C6 O2 C7 C8 174.36(13) .
C9 O3 C8 C7 171.00(13) .
O2 C7 C8 O3 86.13(16) .
C8 O3 C9 C10 -163.09(14) .
C11 O4 C10 C9 -167.43(14) .
O3 C9 C10 O4 72.45(18) .
C10 O4 C11 C12 171.45(13) .
O4 C11 C12 S4 -58.25(15) .
C2 S4 C12 C11 -71.11(12) .
